data_7032859
loop_
_publ_author_name
'Johnstone, Timothy C.'
'Alexander, Sarah M.'
'Wilson, Justin J.'
'Lippard, Stephen J.'

_publ_section_title
;
 Oxidative halogenation of cisplatin and carboplatin: synthesis,
 spectroscopy, and crystal and molecular structures of Pt(IV) prodrugs.
;
_journal_issue 1
_journal_name_full 'Dalton transactions (Cambridge, England : 2003)'
_journal_page_first 119
_journal_page_last 129
_journal_paper_doi 10.1039/c4dt02627f
_journal_volume 44
_journal_year 2015
_chemical_formula_moiety 'C6 H12 Cl2 N2 O4 Pt, C3 H7 N O'
_chemical_formula_sum 'C9 H19 Cl2 N3 O5 Pt'
_chemical_formula_weight 515.26
_chemical_name_systematic
;
cis,trans-Diamminedichlorocyclobutanedicarboxylatoplatinum(IV)dimethylformamide solvate
;
_space_group_IT_number 2
_symmetry_cell_setting triclinic
_symmetry_space_group_name_Hall '-P 1'
_symmetry_space_group_name_H-M 'P -1'
_atom_sites_solution_hydrogens geom
_atom_sites_solution_primary direct
_atom_sites_solution_secondary difmap
_audit_creation_method SHELXL-97
_cell_angle_alpha 98.4380(10)
_cell_angle_beta 104.4540(10)
_cell_angle_gamma 106.9330(10)
_cell_formula_units_Z 2
_cell_length_a 8.0456(5)
_cell_length_b 10.2110(6)
_cell_length_c 10.2604(6)
_cell_measurement_reflns_used 347
_cell_measurement_temperature 100(2)
_cell_measurement_theta_max 29.82
_cell_measurement_theta_min 3.30
_cell_volume 758.64(8)
_computing_cell_refinement 'Bruker SMART'
_computing_data_collection 'Bruker SMART'
_computing_data_reduction 'Bruker SAINT'
_computing_molecular_graphics 'Bruker SHELXTL'
_computing_publication_material 'Bruker SHELXTL'
_computing_structure_refinement 'SHELXL-97 (Sheldrick, 1997)'
_computing_structure_solution 'SHELXS-97 (Sheldrick, 1990)'
_diffrn_ambient_temperature 100(2)
_diffrn_measured_fraction_theta_full 0.992
_diffrn_measured_fraction_theta_max 0.992
_diffrn_measurement_device_type 'CCD area detector'
_diffrn_measurement_method 'phi and omega scans'
_diffrn_radiation_monochromator graphite
_diffrn_radiation_source 'fine-focus sealed tube'
_diffrn_radiation_type MoK\a
_diffrn_radiation_wavelength 0.71073
_diffrn_reflns_av_R_equivalents 0.0178
_diffrn_reflns_av_sigmaI/netI 0.0149
_diffrn_reflns_limit_h_max 10
_diffrn_reflns_limit_h_min -10
_diffrn_reflns_limit_k_max 13
_diffrn_reflns_limit_k_min -13
_diffrn_reflns_limit_l_max 13
_diffrn_reflns_limit_l_min -13
_diffrn_reflns_number 14758
_diffrn_reflns_theta_full 28.28
_diffrn_reflns_theta_max 28.28
_diffrn_reflns_theta_min 2.11
_exptl_absorpt_coefficient_mu 9.621
_exptl_absorpt_correction_T_max 0.7612
_exptl_absorpt_correction_T_min 0.4175
_exptl_absorpt_correction_type multi-scan
_exptl_absorpt_process_details 'Blessing, 1995'
_exptl_crystal_colour Yellow
_exptl_crystal_density_diffrn 2.256
_exptl_crystal_density_method 'not measured'
_exptl_crystal_description Tablet
_exptl_crystal_F_000 492
_exptl_crystal_size_max 0.11
_exptl_crystal_size_mid 0.09
_exptl_crystal_size_min 0.03
_refine_diff_density_max 1.032
_refine_diff_density_min -0.686
_refine_diff_density_rms 0.093
_refine_ls_extinction_method none
_refine_ls_goodness_of_fit_ref 1.064
_refine_ls_hydrogen_treatment constr
_refine_ls_matrix_type full
_refine_ls_number_parameters 185
_refine_ls_number_reflns 3744
_refine_ls_number_restraints 0
_refine_ls_restrained_S_all 1.064
_refine_ls_R_factor_all 0.0138
_refine_ls_R_factor_gt 0.0127
_refine_ls_shift/su_max 0.002
_refine_ls_shift/su_mean 0.000
_refine_ls_structure_factor_coef Fsqd
_refine_ls_weighting_details 'calc w=1/[\s^2^(Fo^2^)+(0.0167P)^2^+0.5602P] where P=(Fo^2^+2Fc^2^)/3'
_refine_ls_weighting_scheme calc
_refine_ls_wR_factor_gt 0.0310
_refine_ls_wR_factor_ref 0.0315
_reflns_number_gt 3590
_reflns_number_total 3744
_reflns_threshold_expression >2sigma(I)
_cod_data_source_file c4dt02627f2.cif
_cod_data_source_block 4
_cod_depositor_comments
;
The following automatic conversions were performed:

'_symmetry_cell_setting' value 'Triclinic' changed to 'triclinic'
according to
/usr/data/users/saulius/crontab/automatic-downloads/rss-feeds/RSC/lib/dictionaries/cif_core.dic
dictionary named 'cif_core.dic' version 2.4.2 from 2011-04-26.

Automatic conversion script
Id: cif_fix_values 2827 2014-09-09 07:05:25Z andrius 

 Adding full bibliography for 7032857--7032866.cif.
;
_cod_original_sg_symbol_H-M P-1
_cod_database_code 7032859

loop_
_symmetry_equiv_pos_as_xyz
'x, y, z'
'-x, -y, -z'

loop_
_atom_site_label
_atom_site_type_symbol
_atom_site_fract_x
_atom_site_fract_y
_atom_site_fract_z
_atom_site_U_iso_or_equiv
_atom_site_adp_type
_atom_site_occupancy
_atom_site_symmetry_multiplicity
_atom_site_calc_flag
_atom_site_refinement_flags
Pt1 Pt 0.297849(9) -0.257502(7) 0.081196(7) 0.01010(3) Uani 1 1 d .
Cl11 Cl 0.10317(7) -0.32094(5) -0.14217(5) 0.01815(10) Uani 1 1 d .
O1S O 0.5521(2) -0.55664(17) 0.20701(16) 0.0215(3) Uani 1 1 d .
O3 O 0.1927(2) 0.11001(16) 0.10464(18) 0.0216(3) Uani 1 1 d .
C16 C 0.2094(3) -0.0232(2) 0.3720(2) 0.0175(4) Uani 1 1 d .
H16A H 0.1783 -0.0927 0.4276 0.021 Uiso 1 1 calc R
H16B H 0.3420 0.0098 0.3836 0.021 Uiso 1 1 calc R
C11 C -0.0143(3) -0.2307(2) 0.1679(2) 0.0131(4) Uani 1 1 d .
N2 N 0.2813(2) -0.46191(18) 0.06148(18) 0.0143(3) Uani 1 1 d .
H2A H 0.2676 -0.5007 -0.0279 0.021 Uiso 1 1 calc R
H2B H 0.1835 -0.5101 0.0855 0.021 Uiso 1 1 calc R
H2C H 0.3852 -0.4666 0.1181 0.021 Uiso 1 1 calc R
O1 O 0.0745(2) -0.31456(15) 0.14305(16) 0.0163(3) Uani 1 1 d .
C14 C -0.0305(3) 0.0149(2) 0.2586(2) 0.0173(4) Uani 1 1 d .
H14A H -0.0604 0.0742 0.1946 0.021 Uiso 1 1 calc R
H14B H -0.1412 -0.0420 0.2769 0.021 Uiso 1 1 calc R
N1 N 0.5193(2) -0.21099(18) 0.01373(18) 0.0147(3) Uani 1 1 d .
H1A H 0.5465 -0.1220 0.0004 0.022 Uiso 1 1 calc R
H1B H 0.4949 -0.2731 -0.0676 0.022 Uiso 1 1 calc R
H1C H 0.6161 -0.2169 0.0781 0.022 Uiso 1 1 calc R
O2 O 0.3118(2) -0.05656(15) 0.09066(16) 0.0145(3) Uani 1 1 d .
C12 C 0.0840(3) -0.0723(2) 0.2154(2) 0.0135(4) Uani 1 1 d .
C13 C 0.1963(3) -0.0022(2) 0.1283(2) 0.0140(4) Uani 1 1 d .
N1S N 0.6923(3) -0.5817(2) 0.4182(2) 0.0240(4) Uani 1 1 d .
C3S C 0.6488(3) -0.5070(2) 0.3287(2) 0.0236(5) Uani 1 1 d .
H3S H 0.6957 -0.4074 0.3606 0.028 Uiso 1 1 calc .
C2S C 0.8058(4) -0.5152(3) 0.5613(3) 0.0374(7) Uani 1 1 d .
H2S1 H 0.8502 -0.4126 0.5736 0.056 Uiso 1 1 calc R
H2S2 H 0.9100 -0.5482 0.5828 0.056 Uiso 1 1 calc R
H2S3 H 0.7333 -0.5399 0.6236 0.056 Uiso 1 1 calc R
C15 C 0.1311(3) 0.0968(2) 0.3913(2) 0.0211(4) Uani 1 1 d .
H15A H 0.2096 0.1881 0.3833 0.025 Uiso 1 1 calc R
H15B H 0.0947 0.1081 0.4764 0.025 Uiso 1 1 calc R
O4 O -0.1741(2) -0.28231(15) 0.16399(16) 0.0182(3) Uani 1 1 d .
C1S C 0.6288(4) -0.7351(3) 0.3773(3) 0.0289(5) Uani 1 1 d .
H1S1 H 0.5173 -0.7690 0.2978 0.043 Uiso 1 1 calc R
H1S2 H 0.6029 -0.7738 0.4548 0.043 Uiso 1 1 calc R
H1S3 H 0.7235 -0.7655 0.3517 0.043 Uiso 1 1 calc R
Cl12 Cl 0.49358(7) -0.20097(5) 0.30364(5) 0.01719(10) Uani 1 1 d .

loop_
_atom_site_aniso_label
_atom_site_aniso_U_11
_atom_site_aniso_U_22
_atom_site_aniso_U_33
_atom_site_aniso_U_23
_atom_site_aniso_U_13
_atom_site_aniso_U_12
Pt1 0.00896(4) 0.01002(4) 0.01094(4) 0.00144(3) 0.00310(3) 0.00318(3)
Cl11 0.0173(2) 0.0189(2) 0.0156(2) 0.00344(18) 0.00082(19) 0.00626(18)
O1S 0.0235(8) 0.0212(8) 0.0180(8) 0.0013(6) 0.0007(6) 0.0113(6)
O3 0.0253(8) 0.0169(7) 0.0308(9) 0.0109(6) 0.0166(7) 0.0101(6)
C16 0.0184(10) 0.0180(10) 0.0153(10) 0.0012(7) 0.0057(8) 0.0056(8)
C11 0.0126(9) 0.0141(9) 0.0126(9) 0.0037(7) 0.0047(7) 0.0038(7)
N2 0.0133(8) 0.0134(8) 0.0145(8) 0.0016(6) 0.0031(7) 0.0041(6)
O1 0.0123(7) 0.0105(7) 0.0253(8) 0.0035(6) 0.0071(6) 0.0022(5)
C14 0.0196(10) 0.0139(9) 0.0224(11) 0.0037(8) 0.0118(9) 0.0074(8)
N1 0.0133(8) 0.0159(8) 0.0159(8) 0.0038(6) 0.0066(7) 0.0049(6)
O2 0.0144(7) 0.0121(7) 0.0198(7) 0.0056(5) 0.0095(6) 0.0040(5)
C12 0.0142(9) 0.0122(9) 0.0154(9) 0.0027(7) 0.0071(8) 0.0047(7)
C13 0.0124(9) 0.0136(9) 0.0145(9) 0.0018(7) 0.0040(7) 0.0032(7)
N1S 0.0238(10) 0.0236(10) 0.0178(9) 0.0029(7) 0.0015(8) 0.0032(8)
C3S 0.0249(12) 0.0204(11) 0.0225(11) 0.0010(8) 0.0035(9) 0.0088(9)
C2S 0.0422(16) 0.0351(15) 0.0185(12) 0.0017(10) -0.0036(11) 0.0028(12)
C15 0.0238(11) 0.0169(10) 0.0223(11) -0.0009(8) 0.0109(9) 0.0058(8)
O4 0.0145(7) 0.0162(7) 0.0249(8) 0.0051(6) 0.0095(6) 0.0038(5)
C1S 0.0371(14) 0.0240(12) 0.0217(12) 0.0077(9) 0.0089(11) 0.0041(10)
Cl12 0.0161(2) 0.0211(2) 0.0125(2) 0.00137(17) 0.00333(18) 0.00590(18)

loop_
_atom_type_symbol
_atom_type_description
_atom_type_scat_dispersion_real
_atom_type_scat_dispersion_imag
_atom_type_scat_source
C C 0.0033 0.0016 'International Tables Vol C Tables 4.2.6.8 and 6.1.1.4'
H H 0.0000 0.0000 'International Tables Vol C Tables 4.2.6.8 and 6.1.1.4'
N N 0.0061 0.0033 'International Tables Vol C Tables 4.2.6.8 and 6.1.1.4'
O O 0.0106 0.0060 'International Tables Vol C Tables 4.2.6.8 and 6.1.1.4'
Cl Cl 0.1484 0.1585 'International Tables Vol C Tables 4.2.6.8 and 6.1.1.4'
Pt Pt -1.7033 8.3905 'International Tables Vol C Tables 4.2.6.8 and 6.1.1.4'

loop_
_geom_angle_atom_site_label_1
_geom_angle_atom_site_label_2
_geom_angle_atom_site_label_3
_geom_angle
O2 Pt1 O1 95.68(6)
O2 Pt1 N1 87.12(6)
O1 Pt1 N1 176.92(6)
O2 Pt1 N2 177.20(6)
O1 Pt1 N2 85.50(6)
N1 Pt1 N2 91.65(7)
O2 Pt1 Cl11 89.61(4)
O1 Pt1 Cl11 87.31(5)
N1 Pt1 Cl11 91.43(5)
N2 Pt1 Cl11 87.91(5)
O2 Pt1 Cl12 92.16(4)
O1 Pt1 Cl12 92.88(5)
N1 Pt1 Cl12 88.29(5)
N2 Pt1 Cl12 90.31(5)
Cl11 Pt1 Cl12 178.186(17)
C15 C16 C12 88.32(16)
O4 C11 O1 118.72(18)
O4 C11 C12 120.68(18)
O1 C11 C12 120.30(17)
C11 O1 Pt1 123.50(13)
C15 C14 C12 89.41(16)
C13 O2 Pt1 124.42(12)
C11 C12 C13 117.50(17)
C11 C12 C14 115.39(17)
C13 C12 C14 111.52(17)
C11 C12 C16 113.08(17)
C13 C12 C16 107.97(16)
C14 C12 C16 87.25(15)
O3 C13 O2 119.41(18)
O3 C13 C12 120.42(18)
O2 C13 C12 119.81(17)
C3S N1S C1S 121.0(2)
C3S N1S C2S 121.9(2)
C1S N1S C2S 117.1(2)
O1S C3S N1S 125.1(2)
C16 C15 C14 88.90(16)

loop_
_geom_bond_atom_site_label_1
_geom_bond_atom_site_label_2
_geom_bond_distance
Pt1 O2 2.0084(14)
Pt1 O1 2.0095(15)
Pt1 N1 2.0245(17)
Pt1 N2 2.0287(17)
Pt1 Cl11 2.3036(5)
Pt1 Cl12 2.3048(5)
O1S C3S 1.233(3)
O3 C13 1.213(3)
C16 C15 1.542(3)
C16 C12 1.584(3)
C11 O4 1.227(2)
C11 O1 1.301(2)
C11 C12 1.520(3)
C14 C15 1.547(3)
C14 C12 1.550(3)
O2 C13 1.318(2)
C12 C13 1.529(3)
N1S C3S 1.322(3)
N1S C1S 1.458(3)
N1S C2S 1.458(3)

loop_
_geom_hbond_atom_site_label_D
_geom_hbond_atom_site_label_H
_geom_hbond_atom_site_label_A
_geom_hbond_distance_DH
_geom_hbond_distance_HA
_geom_hbond_distance_DA
_geom_hbond_angle_DHA
_geom_hbond_site_symmetry_A
N2 H2A O4 0.91 2.24 2.972(2) 137.1 2_545
N2 H2B Cl11 0.91 2.70 3.6042(18) 173.7 2_545
N2 H2C O1S 0.91 1.96 2.818(2) 156.9 .
N1 H1A O2 0.91 2.31 3.143(2) 152.8 2_655
N1 H1C O4 0.91 2.04 2.911(2) 159.7 1_655

loop_
_geom_torsion_atom_site_label_1
_geom_torsion_atom_site_label_2
_geom_torsion_atom_site_label_3
_geom_torsion_atom_site_label_4
_geom_torsion
O4 C11 O1 Pt1 158.26(15)
C12 C11 O1 Pt1 -28.0(3)
O2 Pt1 O1 C11 3.07(16)
N2 Pt1 O1 C11 -174.38(16)
Cl11 Pt1 O1 C11 -86.27(15)
Cl12 Pt1 O1 C11 95.53(15)
O1 Pt1 O2 C13 0.00(16)
N1 Pt1 O2 C13 178.72(16)
Cl11 Pt1 O2 C13 87.26(15)
Cl12 Pt1 O2 C13 -93.11(15)
O4 C11 C12 C13 -134.1(2)
O1 C11 C12 C13 52.3(3)
O4 C11 C12 C14 0.7(3)
O1 C11 C12 C14 -172.88(18)
O4 C11 C12 C16 99.0(2)
O1 C11 C12 C16 -74.6(2)
C15 C14 C12 C11 132.72(18)
C15 C14 C12 C13 -89.84(19)
C15 C14 C12 C16 18.40(16)
C15 C16 C12 C11 -134.97(18)
C15 C16 C12 C13 93.28(18)
C15 C16 C12 C14 -18.47(15)
Pt1 O2 C13 O3 -165.26(15)
Pt1 O2 C13 C12 21.6(2)
C11 C12 C13 O3 138.6(2)
C14 C12 C13 O3 2.2(3)
C16 C12 C13 O3 -92.1(2)
C11 C12 C13 O2 -48.3(3)
C14 C12 C13 O2 175.21(17)
C16 C12 C13 O2 81.0(2)
C1S N1S C3S O1S 1.0(4)
C2S N1S C3S O1S -179.2(3)
C12 C16 C15 C14 18.49(16)
C12 C14 C15 C16 -18.91(16)
